data_1530215
loop_
_publ_author_name
'Krutik, V.M.'
'Pobedimskaya, E.A.'
'Pushcharovskii, D.Yu.'
'Belov, N.V.'

_publ_section_title
;
 Crystal structure of alpha-K Er (P O3)4
;
_journal_name_full 'Doklady Akademii Nauk SSSR'
_journal_page_first 607
_journal_page_last 610
_journal_volume 252
_journal_year 1980
_chemical_formula_sum 'Er K O12 P4'
_chemical_name_systematic 'K Er (P O3)4'
_space_group_IT_number 4
_symmetry_space_group_name_Hall 'P 2c'
_symmetry_space_group_name_H-M 'P 1 1 21'
_cell_angle_alpha 90
_cell_angle_beta 90
_cell_angle_gamma 91.96
_cell_formula_units_Z 2
_cell_length_a 7.285
_cell_length_b 8.012
_cell_length_c 8.444
_cell_volume 492.566
_citation_journal_id_ASTM DANKAS
_cod_data_source_file Krutik_DANKAS_1980_563.cif
_cod_data_source_block Er1K1O12P4
_cod_original_cell_volume 492.5662
_cod_original_sg_symbol_Hall 'P 2yb (z,x,y)'
_cod_original_formula_sum 'Er1 K1 O12 P4'
_cod_database_code 1530215

loop_
_symmetry_equiv_pos_as_xyz
x,y,z
-x,-y,z+1/2

loop_
_atom_site_label
_atom_site_type_symbol
_atom_site_fract_x
_atom_site_fract_y
_atom_site_fract_z
_atom_site_occupancy
_atom_site_U_iso_or_equiv
O12 O-2 0.915 0.825 0.243 1 0.0
P1 P+5 0.4337 0.0979 0.3797 1 0.0
P2 P+5 0.6216 0.3962 0.2493 1 0.0
O9 O-2 0.17 0.385 0.255 1 0.0
O4 O-2 0.316 0.071 0.236 1 0.0
O1 O-2 0.545 0.275 0.384 1 0.0
O5 O-2 0.611 0.569 0.308 1 0.0
O10 O-2 0.969 0.528 0.457 1 0.0
K1 K+1 0.2733 0.7184 0.3065 1 0.0
O8 O-2 0.992 0.216 0.462 1 0.0
P4 P+5 0.8972 0.8964 0.0815 1 0.0
O6 O-2 0.83 0.344 0.241 1 0.0
O2 O-2 0.686 0.875 0.034 1 0.0
O7 O-2 0.537 0.347 0.095 1 0.0
O3 O-2 0.566 0.962 0.409 1 0.0
O11 O-2 0.964 0.069 0.05 1 0.0
P3 P+5 0.0005 0.3804 0.3543 1 0.0
Er1 Er+3 0.2346 0.242 0 1 0.0
